data_7054262
loop_
_publ_author_name
'Hu, Peng'
'Sun, Zan'
'Wang, Xiufeng'
'Li, Licun'
'Liao, Daizheng'
'Luneau, Dominique'

_publ_section_title
;
 Magnetic relaxation in mononuclear Tb complex involving a nitronyl
 nitroxide ligand
;
_journal_issue 10
_journal_name_full 'New J. Chem.'
_journal_page_first 4716
_journal_paper_doi 10.1039/C4NJ00627E
_journal_volume 38
_journal_year 2014
_chemical_formula_moiety 'C25 H22 F18 N2 O9 Tb'
_chemical_formula_sum 'C25 H22 F18 N2 O9 Tb'
_chemical_formula_weight 995.37
_chemical_name_systematic
; 
 ? 
;
_space_group_IT_number 14
_symmetry_cell_setting monoclinic
_symmetry_space_group_name_Hall '-P 2ybc'
_symmetry_space_group_name_H-M 'P 1 21/c 1'
_atom_sites_solution_hydrogens geom
_atom_sites_solution_primary direct
_atom_sites_solution_secondary difmap
_audit_creation_method SHELXL-97
_cell_angle_alpha 90.00
_cell_angle_beta 113.08(3)
_cell_angle_gamma 90.00
_cell_formula_units_Z 4
_cell_length_a 15.978(3)
_cell_length_b 14.130(3)
_cell_length_c 16.588(3)
_cell_measurement_reflns_used 12475
_cell_measurement_temperature 113
_cell_measurement_theta_max 27.9
_cell_measurement_theta_min 1.4
_cell_volume 3445.3(14)
_computing_cell_refinement 'CrystalClear (Rigaku/MSC Inc., 2005)'
_computing_data_collection 'CrystalClear (Rigaku/MSC Inc., 2005)'
_computing_data_reduction 'CrystalClear (Rigaku/MSC Inc., 2005)'
_computing_molecular_graphics 'Bruker SHELXTL'
_computing_publication_material 'Bruker SHELXTL'
_computing_structure_refinement 'SHELXL-97 (Sheldrick, 1997)'
_computing_structure_solution 'SHELXS-97 (Sheldrick, 1990)'
_diffrn_ambient_temperature 113
_diffrn_measured_fraction_theta_full 0.998
_diffrn_measured_fraction_theta_max 0.998
_diffrn_measurement_device_type 'CCD area detector'
_diffrn_measurement_method '\w scans'
_diffrn_radiation_monochromator graphite
_diffrn_radiation_source 'fine-focus sealed tube'
_diffrn_radiation_type MoK\a
_diffrn_radiation_wavelength 0.71073
_diffrn_reflns_av_R_equivalents 0.0335
_diffrn_reflns_av_unetI/netI 0.0284
_diffrn_reflns_limit_h_max 18
_diffrn_reflns_limit_h_min -19
_diffrn_reflns_limit_k_max 16
_diffrn_reflns_limit_k_min -16
_diffrn_reflns_limit_l_max 19
_diffrn_reflns_limit_l_min -19
_diffrn_reflns_number 26485
_diffrn_reflns_theta_full 25.01
_diffrn_reflns_theta_max 25.01
_diffrn_reflns_theta_min 1.96
_exptl_absorpt_coefficient_mu 2.201
_exptl_absorpt_correction_T_max 1.000
_exptl_absorpt_correction_T_min 0.866
_exptl_absorpt_correction_type multi-scan
_exptl_crystal_colour red
_exptl_crystal_density_diffrn 1.919
_exptl_crystal_density_method 'not measured'
_exptl_crystal_description prism
_exptl_crystal_F_000 1940
_exptl_crystal_size_max 0.20
_exptl_crystal_size_mid 0.15
_exptl_crystal_size_min 0.10
_refine_diff_density_max 0.731
_refine_diff_density_min -0.606
_refine_diff_density_rms 0.082
_refine_ls_extinction_method none
_refine_ls_goodness_of_fit_ref 0.996
_refine_ls_hydrogen_treatment mixed
_refine_ls_matrix_type full
_refine_ls_number_parameters 505
_refine_ls_number_reflns 6057
_refine_ls_number_restraints 1
_refine_ls_restrained_S_all 0.996
_refine_ls_R_factor_all 0.0263
_refine_ls_R_factor_gt 0.0238
_refine_ls_shift/su_max 0.002
_refine_ls_shift/su_mean 0.000
_refine_ls_structure_factor_coef Fsqd
_refine_ls_weighting_details 'calc w=1/[\s^2^(Fo^2^)+(0.0400P)^2^+0.0000P] where P=(Fo^2^+2Fc^2^)/3'
_refine_ls_weighting_scheme calc
_refine_ls_wR_factor_gt 0.0583
_refine_ls_wR_factor_ref 0.0596
_reflns_number_gt 5604
_reflns_number_total 6057
_reflns_threshold_expression >2sigma(I)
_cod_data_source_file c4nj00627e2.cif
_cod_data_source_block Tb
_cod_depositor_comments
;
The following automatic conversions were performed:

'_symmetry_cell_setting' value 'Monoclinic' changed to 'monoclinic'
according to
/usr/data/users/saulius/crontab/automatic-downloads/rss-feeds/RSC/lib/dictionaries/cif_core.dic
dictionary named 'cif_core.dic' version 2.4.2 from
2011-04-26.

'_exptl_absorpt_correction_type' value 'Multi-scan'
changed to 'multi-scan' according to
/usr/data/users/saulius/crontab/automatic-downloads/rss-feeds/RSC/lib/dictionaries/cif_core.dic
dictionary named 'cif_core.dic' version 2.4.2 from 2011-04-26.

Automatic conversion script
Id: cif_fix_values 2281 2013-09-26 08:29:07Z andrius 

 Adding full bibliography for 7054261--7054262.cif.
;
_cod_original_cell_volume 3445.3(12)
_cod_original_sg_symbol_H-M p21/c
_cod_database_code 7054262

loop_
_symmetry_equiv_pos_as_xyz
'x, y, z'
'-x, y+1/2, -z+1/2'
'-x, -y, -z'
'x, -y-1/2, z-1/2'

loop_
_atom_site_label
_atom_site_type_symbol
_atom_site_fract_x
_atom_site_fract_y
_atom_site_fract_z
_atom_site_U_iso_or_equiv
_atom_site_adp_type
_atom_site_occupancy
_atom_site_symmetry_multiplicity
_atom_site_calc_flag
_atom_site_refinement_flags
Tb1 Tb 0.316541(7) 0.075941(8) 0.400437(7) 0.01535(6) Uani 1 1 d .
O8 O 0.26995(12) -0.07884(12) 0.38180(12) 0.0217(4) Uani 1 1 d .
O4 O 0.19528(12) 0.07057(12) 0.25985(12) 0.0240(4) Uani 1 1 d .
O6 O 0.37711(10) 0.01755(13) 0.55269(11) 0.0202(4) Uani 1 1 d .
F6 F 0.04536(11) 0.06212(12) 0.46106(12) 0.0342(4) Uani 1 1 d .
O1 O 0.27090(11) 0.23368(13) 0.38479(12) 0.0246(4) Uani 1 1 d .
O5 O 0.20822(11) 0.08993(13) 0.46014(12) 0.0214(4) Uani 1 1 d .
F13 F 0.33555(11) 0.26774(13) 0.09440(11) 0.0379(4) Uani 1 1 d .
O7 O 0.43714(11) -0.02001(13) 0.40306(12) 0.0223(4) Uani 1 1 d D
H7A H 0.4391 -0.0679 0.4317 0.033 Uiso 1 1 calc R
F5 F 0.10037(12) 0.05487(17) 0.60658(13) 0.0552(6) Uani 1 1 d .
F14 F 0.43049(11) 0.15747(13) 0.14706(11) 0.0410(4) Uani 1 1 d .
O3 O 0.36183(10) 0.13697(13) 0.28891(11) 0.0232(4) Uani 1 1 d .
F1 F 0.47462(13) 0.01005(14) 0.74351(12) 0.0579(6) Uani 1 1 d .
O2 O 0.44404(11) 0.16958(12) 0.48024(11) 0.0210(4) Uani 1 1 d .
F15 F 0.43473(12) 0.27959(14) 0.22958(12) 0.0455(5) Uani 1 1 d .
F3 F 0.37361(15) -0.08086(17) 0.75189(15) 0.0714(8) Uani 1 1 d .
N1 N 0.21443(13) -0.13225(15) 0.31751(14) 0.0212(5) Uani 1 1 d .
C12 C 0.20032(17) 0.06469(18) 0.53157(18) 0.0217(6) Uani 1 1 d .
F2 F 0.44735(12) -0.12167(14) 0.67498(13) 0.0465(5) Uani 1 1 d .
N2 N 0.15073(15) -0.21168(17) 0.19213(15) 0.0305(5) Uani 1 1 d .
F4 F 0.10358(11) 0.18463(14) 0.53797(16) 0.0635(7) Uani 1 1 d .
C19 C 0.21891(17) -0.15222(19) 0.23929(18) 0.0248(6) Uani 1 1 d .
C14 C 0.34580(16) -0.00138(19) 0.61099(17) 0.0225(6) Uani 1 1 d .
C7 C 0.30945(17) 0.3117(2) 0.39666(16) 0.0247(6) Uani 1 1 d .
C13 C 0.26159(17) 0.0182(2) 0.60625(18) 0.0266(6) Uani 1 1 d .
H13 H 0.2442 0.0012 0.6516 0.032 Uiso 1 1 calc R
O9 O 0.13596(15) -0.24521(17) 0.11309(15) 0.0476(6) Uani 1 1 d .
C18 C 0.28659(18) -0.1186(2) 0.20960(19) 0.0288(6) Uani 1 1 d .
H18 H 0.3326 -0.0775 0.2515 0.035 Uiso 1 1 calc R
C11 C 0.11151(18) 0.0909(2) 0.5355(2) 0.0288(7) Uani 1 1 d .
C9 C 0.45908(17) 0.2563(2) 0.47602(17) 0.0239(6) Uani 1 1 d .
C15 C 0.4101(2) -0.0487(2) 0.6971(2) 0.0307(7) Uani 1 1 d .
C10 C 0.55590(18) 0.2828(2) 0.52559(19) 0.0298(6) Uani 1 1 d .
C1 C 0.38163(18) 0.2188(2) 0.17004(18) 0.0271(6) Uani 1 1 d .
C2 C 0.32287(17) 0.16637(19) 0.20883(17) 0.0229(6) Uani 1 1 d .
C21 C 0.10531(18) -0.2475(2) 0.2510(2) 0.0304(7) Uani 1 1 d .
F16 F 0.57183(13) 0.37421(14) 0.52923(18) 0.0762(8) Uani 1 1 d .
F11 F 0.20930(19) 0.40954(18) 0.42440(18) 0.0831(9) Uani 1 1 d .
C8 C 0.39972(17) 0.3289(2) 0.43566(18) 0.0279(6) Uani 1 1 d .
H8 H 0.4218 0.3898 0.4353 0.033 Uiso 1 1 calc R
C4 C 0.17941(18) 0.1033(2) 0.18127(19) 0.0263(6) Uani 1 1 d .
C24 C 0.13418(17) -0.1712(2) 0.32795(19) 0.0279(6) Uani 1 1 d .
C3 C 0.23554(17) 0.1537(2) 0.15184(18) 0.0268(6) Uani 1 1 d .
H3 H 0.2145 0.1781 0.0953 0.032 Uiso 1 1 calc R
C16 C 0.2689(2) -0.0983(2) 0.1104(2) 0.0368(7) Uani 1 1 d .
H16A H 0.2080 -0.1092 0.0668 0.044 Uiso 1 1 calc R
H16B H 0.3009 -0.0457 0.0980 0.044 Uiso 1 1 calc R
C17 C 0.3230(2) -0.1819(2) 0.1554(2) 0.0399(8) Uani 1 1 d .
H17A H 0.3879 -0.1803 0.1694 0.048 Uiso 1 1 calc R
H17B H 0.2953 -0.2437 0.1383 0.048 Uiso 1 1 calc R
C25 C 0.1584(2) -0.2084(3) 0.4236(2) 0.0461(9) Uani 1 1 d .
H25A H 0.2076 -0.2529 0.4385 0.069 Uiso 1 1 calc R
H25B H 0.1062 -0.2388 0.4270 0.069 Uiso 1 1 calc R
H25C H 0.1764 -0.1562 0.4638 0.069 Uiso 1 1 calc R
C6 C 0.2474(2) 0.3961(2) 0.3674(2) 0.0347(7) Uani 1 1 d .
C22 C 0.1440(2) -0.3449(2) 0.2831(3) 0.0542(10) Uani 1 1 d .
H22A H 0.1322 -0.3861 0.2338 0.081 Uiso 1 1 calc R
H22B H 0.1158 -0.3702 0.3200 0.081 Uiso 1 1 calc R
H22C H 0.2084 -0.3401 0.3159 0.081 Uiso 1 1 calc R
C20 C 0.0070(2) -0.2535(3) 0.1960(2) 0.0479(9) Uani 1 1 d .
H20A H -0.0133 -0.1946 0.1657 0.072 Uiso 1 1 calc R
H20B H -0.0258 -0.2660 0.2325 0.072 Uiso 1 1 calc R
H20C H -0.0037 -0.3036 0.1542 0.072 Uiso 1 1 calc R
F17 F 0.58738(11) 0.25072(14) 0.61067(11) 0.0422(5) Uani 1 1 d .
F8 F 0.07445(11) -0.01106(13) 0.10087(13) 0.0521(5) Uani 1 1 d .
F18 F 0.60388(12) 0.24159(16) 0.48578(13) 0.0562(6) Uani 1 1 d .
F9 F 0.07165(14) 0.11532(17) 0.02903(13) 0.0682(7) Uani 1 1 d .
F7 F 0.02640(12) 0.1155(2) 0.13641(17) 0.0853(9) Uani 1 1 d .
C5 C 0.0869(2) 0.0817(2) 0.1111(2) 0.0344(7) Uani 1 1 d .
F10 F 0.18396(15) 0.38360(18) 0.28763(16) 0.0774(7) Uani 1 1 d .
C23 C 0.0692(2) -0.0892(2) 0.3091(2) 0.0360(8) Uani 1 1 d .
H23A H 0.0983 -0.0375 0.3474 0.054 Uiso 1 1 calc R
H23B H 0.0161 -0.1082 0.3186 0.054 Uiso 1 1 calc R
H23C H 0.0518 -0.0696 0.2493 0.054 Uiso 1 1 calc R
F12 F 0.28618(15) 0.47543(16) 0.3602(2) 0.0969(10) Uani 1 1 d .
H7B H 0.4879(16) -0.002(3) 0.408(2) 0.075(13) Uiso 1 1 d D

loop_
_atom_site_aniso_label
_atom_site_aniso_U_11
_atom_site_aniso_U_22
_atom_site_aniso_U_33
_atom_site_aniso_U_23
_atom_site_aniso_U_13
_atom_site_aniso_U_12
Tb1 0.01394(8) 0.01770(8) 0.01446(8) -0.00081(5) 0.00565(6) -0.00209(4)
O8 0.0214(10) 0.0195(10) 0.0211(10) -0.0037(7) 0.0048(8) -0.0052(7)
O4 0.0184(10) 0.0269(11) 0.0228(10) 0.0000(8) 0.0039(8) -0.0007(7)
O6 0.0189(8) 0.0232(10) 0.0200(9) 0.0009(8) 0.0092(7) 0.0008(7)
F6 0.0206(8) 0.0460(11) 0.0362(10) -0.0024(8) 0.0113(8) -0.0057(7)
O1 0.0239(10) 0.0204(11) 0.0305(11) 0.0012(8) 0.0118(8) -0.0010(8)
O5 0.0182(9) 0.0252(11) 0.0228(10) -0.0008(8) 0.0103(8) -0.0019(7)
F13 0.0400(9) 0.0403(11) 0.0372(10) 0.0206(8) 0.0193(8) 0.0113(8)
O7 0.0178(9) 0.0241(11) 0.0265(10) 0.0014(8) 0.0103(8) 0.0001(8)
F5 0.0260(10) 0.1108(19) 0.0347(11) 0.0017(11) 0.0183(9) -0.0005(10)
F14 0.0425(10) 0.0494(12) 0.0414(11) 0.0173(9) 0.0276(9) 0.0198(8)
O3 0.0179(8) 0.0303(11) 0.0200(10) 0.0039(8) 0.0059(7) 0.0016(7)
F1 0.0650(12) 0.0390(12) 0.0378(11) 0.0041(9) -0.0144(9) -0.0023(10)
O2 0.0212(9) 0.0190(10) 0.0230(10) -0.0021(8) 0.0087(8) -0.0037(7)
F15 0.0474(10) 0.0449(12) 0.0459(11) -0.0008(9) 0.0201(9) -0.0195(9)
F3 0.0572(14) 0.115(2) 0.0582(15) 0.0550(13) 0.0399(12) 0.0378(12)
N1 0.0206(11) 0.0187(12) 0.0210(12) -0.0017(10) 0.0046(9) -0.0040(9)
C12 0.0188(13) 0.0216(15) 0.0260(15) -0.0087(12) 0.0103(12) -0.0068(10)
F2 0.0472(10) 0.0394(12) 0.0461(11) 0.0091(9) 0.0110(9) 0.0154(9)
N2 0.0335(13) 0.0262(14) 0.0277(13) -0.0086(11) 0.0076(11) -0.0042(10)
F4 0.0340(10) 0.0424(13) 0.118(2) -0.0356(13) 0.0341(12) -0.0039(9)
C19 0.0265(13) 0.0200(15) 0.0254(15) -0.0035(12) 0.0074(12) -0.0009(11)
C14 0.0252(13) 0.0196(15) 0.0234(14) -0.0023(11) 0.0104(12) -0.0024(11)
C7 0.0309(15) 0.0241(16) 0.0225(15) 0.0019(12) 0.0141(12) 0.0013(11)
C13 0.0268(14) 0.0326(17) 0.0246(15) 0.0007(13) 0.0145(12) -0.0032(12)
O9 0.0527(13) 0.0540(16) 0.0339(13) -0.0219(11) 0.0147(11) -0.0102(11)
C18 0.0311(15) 0.0304(17) 0.0292(16) -0.0037(13) 0.0166(13) 0.0027(12)
C11 0.0198(14) 0.0374(19) 0.0305(16) -0.0115(13) 0.0112(13) -0.0071(12)
C9 0.0263(14) 0.0252(16) 0.0218(14) -0.0034(12) 0.0112(12) -0.0051(11)
C15 0.0299(16) 0.0381(18) 0.0271(16) 0.0051(14) 0.0145(13) 0.0034(13)
C10 0.0266(14) 0.0269(16) 0.0349(17) -0.0027(13) 0.0111(13) -0.0080(12)
C1 0.0276(14) 0.0290(17) 0.0248(15) 0.0068(13) 0.0102(12) 0.0048(12)
C2 0.0290(14) 0.0176(14) 0.0245(15) 0.0027(11) 0.0130(12) 0.0072(11)
C21 0.0292(15) 0.0208(16) 0.0368(17) -0.0059(13) 0.0080(13) -0.0073(11)
F16 0.0397(11) 0.0299(12) 0.125(2) 0.0088(13) -0.0045(12) -0.0175(9)
F11 0.108(2) 0.0816(19) 0.088(2) 0.0332(14) 0.0692(17) 0.0629(15)
C8 0.0299(15) 0.0226(16) 0.0323(16) 0.0012(13) 0.0134(13) -0.0052(12)
C4 0.0266(14) 0.0218(15) 0.0258(15) -0.0004(12) 0.0053(12) 0.0035(11)
C24 0.0236(14) 0.0297(16) 0.0294(16) -0.0047(13) 0.0092(12) -0.0114(12)
C3 0.0282(14) 0.0278(16) 0.0207(14) 0.0021(12) 0.0056(12) 0.0033(12)
C16 0.0449(18) 0.042(2) 0.0308(17) 0.0012(14) 0.0224(15) 0.0060(14)
C17 0.0464(18) 0.040(2) 0.0418(19) -0.0047(15) 0.0268(16) 0.0076(15)
C25 0.0428(18) 0.059(2) 0.0331(18) 0.0025(16) 0.0110(15) -0.0276(16)
C6 0.0390(17) 0.0280(17) 0.0367(18) 0.0047(14) 0.0142(15) 0.0051(13)
C22 0.058(2) 0.0257(19) 0.084(3) 0.0027(19) 0.033(2) -0.0020(16)
C20 0.0337(17) 0.048(2) 0.051(2) -0.0198(18) 0.0045(16) -0.0139(15)
F17 0.0263(8) 0.0589(13) 0.0346(10) -0.0017(9) 0.0047(7) -0.0066(8)
F8 0.0391(10) 0.0373(12) 0.0564(13) -0.0001(10) -0.0067(9) -0.0126(8)
F18 0.0308(10) 0.0887(17) 0.0582(13) -0.0185(12) 0.0272(9) -0.0123(9)
F9 0.0562(12) 0.0771(17) 0.0391(12) 0.0228(12) -0.0159(10) -0.0295(12)
F7 0.0206(10) 0.132(2) 0.0842(18) -0.0504(17) -0.0006(10) 0.0153(12)
C5 0.0256(16) 0.0346(19) 0.0315(17) 0.0036(14) -0.0013(13) -0.0004(12)
F10 0.0691(14) 0.0602(16) 0.0667(16) 0.0068(13) -0.0123(12) 0.0257(12)
C23 0.0276(16) 0.0368(19) 0.049(2) -0.0164(15) 0.0209(15) -0.0119(12)
F12 0.0519(13) 0.0316(13) 0.197(3) 0.0370(16) 0.0375(16) 0.0080(10)

loop_
_atom_type_symbol
_atom_type_description
_atom_type_scat_dispersion_real
_atom_type_scat_dispersion_imag
_atom_type_scat_source
C C 0.0033 0.0016 'International Tables Vol C Tables 4.2.6.8 and 6.1.1.4'
H H 0.0000 0.0000 'International Tables Vol C Tables 4.2.6.8 and 6.1.1.4'
F F 0.0171 0.0103 'International Tables Vol C Tables 4.2.6.8 and 6.1.1.4'
N N 0.0061 0.0033 'International Tables Vol C Tables 4.2.6.8 and 6.1.1.4'
O O 0.0106 0.0060 'International Tables Vol C Tables 4.2.6.8 and 6.1.1.4'
Tb Tb -0.1723 4.1537 'International Tables Vol C Tables 4.2.6.8 and 6.1.1.4'

loop_
_geom_angle_atom_site_label_1
_geom_angle_atom_site_label_2
_geom_angle_atom_site_label_3
_geom_angle
O8 Tb1 O5 83.19(6)
O8 Tb1 O1 145.86(6)
O5 Tb1 O1 73.25(6)
O8 Tb1 O7 70.82(6)
O5 Tb1 O7 142.09(6)
O1 Tb1 O7 140.87(6)
O8 Tb1 O2 140.91(6)
O5 Tb1 O2 109.81(6)
O1 Tb1 O2 71.86(6)
O7 Tb1 O2 77.91(6)
O8 Tb1 O4 74.96(6)
O5 Tb1 O4 87.93(7)
O1 Tb1 O4 79.75(6)
O7 Tb1 O4 110.35(7)
O2 Tb1 O4 139.67(6)
O8 Tb1 O3 114.82(6)
O5 Tb1 O3 143.36(6)
O1 Tb1 O3 75.25(6)
O7 Tb1 O3 74.18(6)
O2 Tb1 O3 77.00(6)
O4 Tb1 O3 68.33(6)
O8 Tb1 O6 78.18(6)
O5 Tb1 O6 69.48(6)
O1 Tb1 O6 114.50(6)
O7 Tb1 O6 78.32(6)
O2 Tb1 O6 72.92(6)
O4 Tb1 O6 146.67(6)
O3 Tb1 O6 142.69(5)
N1 O8 Tb1 137.09(15)
C4 O4 Tb1 136.85(17)
C14 O6 Tb1 137.01(15)
C7 O1 Tb1 135.96(17)
C12 O5 Tb1 136.72(16)
Tb1 O7 H7A 109.5
Tb1 O7 H7B 126(3)
H7A O7 H7B 112.3
C2 O3 Tb1 137.60(15)
C9 O2 Tb1 131.27(16)
O8 N1 C19 128.2(2)
O8 N1 C24 117.4(2)
C19 N1 C24 114.3(2)
O5 C12 C13 130.8(2)
O5 C12 C11 114.1(2)
C13 C12 C11 115.0(2)
O9 N2 C19 125.7(2)
O9 N2 C21 125.0(2)
C19 N2 C21 108.4(2)
N2 C19 N1 110.4(2)
N2 C19 C18 123.5(2)
N1 C19 C18 126.1(2)
O6 C14 C13 126.3(2)
O6 C14 C15 118.3(2)
C13 C14 C15 115.4(2)
O1 C7 C8 127.4(3)
O1 C7 C6 115.4(2)
C8 C7 C6 117.1(3)
C14 C13 C12 118.9(2)
C14 C13 H13 120.6
C12 C13 H13 120.6
C19 C18 C17 121.2(3)
C19 C18 C16 124.4(2)
C17 C18 C16 56.70(19)
C19 C18 H18 114.2
C17 C18 H18 114.2
C16 C18 H18 114.2
F4 C11 F6 106.3(2)
F4 C11 F5 107.5(2)
F6 C11 F5 111.3(2)
F4 C11 C12 110.6(2)
F6 C11 C12 107.7(2)
F5 C11 C12 113.3(3)
O2 C9 C8 130.0(2)
O2 C9 C10 113.3(2)
C8 C9 C10 116.7(2)
F1 C15 F2 108.8(2)
F1 C15 F3 105.5(3)
F2 C15 F3 106.8(3)
F1 C15 C14 110.6(2)
F2 C15 C14 106.9(2)
F3 C15 C14 117.8(2)
F16 C10 F18 108.4(2)
F16 C10 F17 106.9(2)
F18 C10 F17 108.4(2)
F16 C10 C9 114.5(2)
F18 C10 C9 107.0(2)
F17 C10 C9 111.5(2)
F14 C1 F15 111.1(2)
F14 C1 F13 103.5(2)
F15 C1 F13 108.1(2)
F14 C1 C2 109.6(2)
F15 C1 C2 108.6(2)
F13 C1 C2 115.8(2)
O3 C2 C3 128.5(2)
O3 C2 C1 117.5(2)
C3 C2 C1 114.0(2)
C20 C21 N2 106.5(3)
C20 C21 C22 110.7(3)
N2 C21 C22 107.3(2)
C20 C21 C24 115.9(2)
N2 C21 C24 103.3(2)
C22 C21 C24 112.4(3)
C7 C8 C9 120.0(3)
C7 C8 H8 120.0
C9 C8 H8 120.0
O4 C4 C3 129.5(3)
O4 C4 C5 116.4(2)
C3 C4 C5 114.1(3)
N1 C24 C23 104.5(2)
N1 C24 C25 111.4(2)
C23 C24 C25 110.2(3)
N1 C24 C21 98.7(2)
C23 C24 C21 113.2(2)
C25 C24 C21 117.6(3)
C2 C3 C4 117.2(3)
C2 C3 H3 121.4
C4 C3 H3 121.4
C17 C16 C18 60.09(19)
C17 C16 H16A 117.8
C18 C16 H16A 117.8
C17 C16 H16B 117.8
C18 C16 H16B 117.8
H16A C16 H16B 114.9
C16 C17 C18 63.2(2)
C16 C17 H17A 117.4
C18 C17 H17A 117.4
C16 C17 H17B 117.4
C18 C17 H17B 117.4
H17A C17 H17B 114.5
C24 C25 H25A 109.5
C24 C25 H25B 109.5
H25A C25 H25B 109.5
C24 C25 H25C 109.5
H25A C25 H25C 109.5
H25B C25 H25C 109.5
F12 C6 F11 108.0(3)
F12 C6 F10 103.1(3)
F11 C6 F10 110.3(3)
F12 C6 C7 115.6(3)
F11 C6 C7 108.3(3)
F10 C6 C7 111.4(3)
C21 C22 H22A 109.5
C21 C22 H22B 109.5
H22A C22 H22B 109.5
C21 C22 H22C 109.5
H22A C22 H22C 109.5
H22B C22 H22C 109.5
C21 C20 H20A 109.5
C21 C20 H20B 109.5
H20A C20 H20B 109.5
C21 C20 H20C 109.5
H20A C20 H20C 109.5
H20B C20 H20C 109.5
F7 C5 F8 108.3(3)
F7 C5 F9 109.4(3)
F8 C5 F9 104.8(3)
F7 C5 C4 107.9(3)
F8 C5 C4 110.5(2)
F9 C5 C4 115.7(3)
C24 C23 H23A 109.5
C24 C23 H23B 109.5
H23A C23 H23B 109.5
C24 C23 H23C 109.5
H23A C23 H23C 109.5
H23B C23 H23C 109.5

loop_
_geom_bond_atom_site_label_1
_geom_bond_atom_site_label_2
_geom_bond_distance
Tb1 O8 2.2919(17)
Tb1 O5 2.3150(17)
Tb1 O1 2.3278(19)
Tb1 O7 2.3425(17)
Tb1 O2 2.3535(18)
Tb1 O4 2.378(2)
Tb1 O3 2.3957(17)
Tb1 O6 2.4658(18)
O8 N1 1.324(3)
O4 C4 1.311(3)
O6 C14 1.279(3)
F6 C11 1.336(3)
O1 C7 1.240(3)
O5 C12 1.290(3)
F13 C1 1.368(3)
O7 H7A 0.8200
O7 H7B 0.820(18)
F5 C11 1.358(4)
F14 C1 1.319(3)
O3 C2 1.295(3)
F1 C15 1.312(4)
O2 C9 1.256(3)
F15 C1 1.333(3)
F3 C15 1.337(3)
N1 C19 1.357(3)
N1 C24 1.467(3)
C12 C13 1.405(4)
C12 C11 1.493(4)
F2 C15 1.313(4)
N2 O9 1.325(3)
N2 C19 1.355(3)
N2 C21 1.514(4)
F4 C11 1.333(3)
C19 C18 1.434(4)
C14 C13 1.345(3)
C14 C15 1.547(4)
C7 C8 1.351(4)
C7 C6 1.505(4)
C13 H13 0.9300
C18 C17 1.536(4)
C18 C16 1.582(4)
C18 H18 0.9800
C9 C8 1.380(4)
C9 C10 1.487(4)
C10 F16 1.313(3)
C10 F18 1.327(3)
C10 F17 1.376(3)
C1 C2 1.522(4)
C2 C3 1.356(4)
C21 C20 1.477(4)
C21 C22 1.518(4)
C21 C24 1.594(4)
F11 C6 1.323(4)
C8 H8 0.9300
C4 C3 1.376(4)
C4 C5 1.511(4)
C24 C23 1.504(4)
C24 C25 1.569(4)
C3 H3 0.9300
C16 C17 1.481(4)
C16 H16A 0.9700
C16 H16B 0.9700
C17 H17A 0.9700
C17 H17B 0.9700
C25 H25A 0.9600
C25 H25B 0.9600
C25 H25C 0.9600
C6 F12 1.309(4)
C6 F10 1.326(4)
C22 H22A 0.9600
C22 H22B 0.9600
C22 H22C 0.9600
C20 H20A 0.9600
C20 H20B 0.9600
C20 H20C 0.9600
F8 C5 1.326(3)
F9 C5 1.371(4)
F7 C5 1.287(4)
C23 H23A 0.9600
C23 H23B 0.9600
C23 H23C 0.9600

loop_
_geom_hbond_atom_site_label_D
_geom_hbond_atom_site_label_H
_geom_hbond_atom_site_label_A
_geom_hbond_distance_DH
_geom_hbond_distance_HA
_geom_hbond_distance_DA
_geom_hbond_angle_DHA
_geom_hbond_site_symmetry_A
O7 H7A O2 0.82 2.36 2.990(3) 134.7 3_656
O7 H7B O6 0.820(18) 2.01(2) 2.764(2) 153(4) 3_656

loop_
_geom_torsion_atom_site_label_1
_geom_torsion_atom_site_label_2
_geom_torsion_atom_site_label_3
_geom_torsion_atom_site_label_4
_geom_torsion
O5 Tb1 O8 N1 98.7(2)
O1 Tb1 O8 N1 52.6(3)
O7 Tb1 O8 N1 -109.3(2)
O2 Tb1 O8 N1 -148.04(19)
O4 Tb1 O8 N1 9.1(2)
O3 Tb1 O8 N1 -47.9(2)
O6 Tb1 O8 N1 169.1(2)
O8 Tb1 O4 C4 -134.9(3)
O5 Tb1 O4 C4 141.6(2)
O1 Tb1 O4 C4 68.3(2)
O7 Tb1 O4 C4 -72.4(2)
O2 Tb1 O4 C4 22.9(3)
O3 Tb1 O4 C4 -9.8(2)
O6 Tb1 O4 C4 -172.3(2)
O8 Tb1 O6 C14 -77.0(2)
O5 Tb1 O6 C14 10.1(2)
O1 Tb1 O6 C14 69.5(2)
O7 Tb1 O6 C14 -149.6(2)
O2 Tb1 O6 C14 129.7(2)
O4 Tb1 O6 C14 -40.2(3)
O3 Tb1 O6 C14 167.4(2)
O8 Tb1 O1 C7 -176.5(2)
O5 Tb1 O1 C7 135.1(2)
O7 Tb1 O1 C7 -24.2(3)
O2 Tb1 O1 C7 17.0(2)
O4 Tb1 O1 C7 -134.0(2)
O3 Tb1 O1 C7 -63.9(2)
O6 Tb1 O1 C7 77.7(2)
O8 Tb1 O5 C12 73.2(2)
O1 Tb1 O5 C12 -131.8(2)
O7 Tb1 O5 C12 26.9(3)
O2 Tb1 O5 C12 -68.8(2)
O4 Tb1 O5 C12 148.3(2)
O3 Tb1 O5 C12 -163.6(2)
O6 Tb1 O5 C12 -6.7(2)
O8 Tb1 O3 C2 76.6(3)
O5 Tb1 O3 C2 -37.2(3)
O1 Tb1 O3 C2 -68.7(2)
O7 Tb1 O3 C2 136.1(3)
O2 Tb1 O3 C2 -143.0(3)
O4 Tb1 O3 C2 16.0(2)
O6 Tb1 O3 C2 -179.9(2)
O8 Tb1 O2 C9 173.34(19)
O5 Tb1 O2 C9 -82.6(2)
O1 Tb1 O2 C9 -18.7(2)
O7 Tb1 O2 C9 136.1(2)
O4 Tb1 O2 C9 28.8(2)
O3 Tb1 O2 C9 59.8(2)
O6 Tb1 O2 C9 -142.5(2)
Tb1 O8 N1 C19 60.7(3)
Tb1 O8 N1 C24 -115.3(2)
Tb1 O5 C12 C13 2.5(4)
Tb1 O5 C12 C11 -178.53(17)
O9 N2 C19 N1 -179.7(3)
C21 N2 C19 N1 -10.1(3)
O9 N2 C19 C18 -1.3(4)
C21 N2 C19 C18 168.4(3)
O8 N1 C19 N2 178.4(2)
C24 N1 C19 N2 -5.5(3)
O8 N1 C19 C18 0.0(4)
C24 N1 C19 C18 176.0(3)
Tb1 O6 C14 C13 -8.9(4)
Tb1 O6 C14 C15 173.04(18)
Tb1 O1 C7 C8 -9.0(4)
Tb1 O1 C7 C6 173.87(18)
O6 C14 C13 C12 -0.7(4)
C15 C14 C13 C12 177.4(3)
O5 C12 C13 C14 4.1(5)
C11 C12 C13 C14 -174.9(2)
N2 C19 C18 C17 -35.5(4)
N1 C19 C18 C17 142.8(3)
N2 C19 C18 C16 33.2(4)
N1 C19 C18 C16 -148.5(3)
O5 C12 C11 F4 -66.1(3)
C13 C12 C11 F4 113.0(3)
O5 C12 C11 F6 49.6(3)
C13 C12 C11 F6 -131.3(3)
O5 C12 C11 F5 173.2(2)
C13 C12 C11 F5 -7.7(3)
Tb1 O2 C9 C8 14.5(4)
Tb1 O2 C9 C10 -167.95(17)
O6 C14 C15 F1 68.2(3)
C13 C14 C15 F1 -110.1(3)
O6 C14 C15 F2 -50.2(3)
C13 C14 C15 F2 131.5(3)
O6 C14 C15 F3 -170.3(3)
C13 C14 C15 F3 11.4(4)
O2 C9 C10 F16 -173.8(3)
C8 C9 C10 F16 4.1(4)
O2 C9 C10 F18 66.1(3)
C8 C9 C10 F18 -116.0(3)
O2 C9 C10 F17 -52.3(3)
C8 C9 C10 F17 125.6(3)
Tb1 O3 C2 C3 -15.5(4)
Tb1 O3 C2 C1 167.37(18)
F14 C1 C2 O3 78.2(3)
F15 C1 C2 O3 -43.4(3)
F13 C1 C2 O3 -165.2(2)
F14 C1 C2 C3 -99.3(3)
F15 C1 C2 C3 139.1(2)
F13 C1 C2 C3 17.3(4)
O9 N2 C21 C20 -47.8(4)
C19 N2 C21 C20 142.5(3)
O9 N2 C21 C22 70.8(4)
C19 N2 C21 C22 -99.0(3)
O9 N2 C21 C24 -170.3(2)
C19 N2 C21 C24 20.0(3)
O1 C7 C8 C9 -7.2(4)
C6 C7 C8 C9 169.9(3)
O2 C9 C8 C7 3.8(5)
C10 C9 C8 C7 -173.6(2)
Tb1 O4 C4 C3 3.0(5)
Tb1 O4 C4 C5 -178.46(18)
O8 N1 C24 C23 76.8(3)
C19 N1 C24 C23 -99.7(3)
O8 N1 C24 C25 -42.2(3)
C19 N1 C24 C25 141.3(3)
O8 N1 C24 C21 -166.4(2)
C19 N1 C24 C21 17.1(3)
C20 C21 C24 N1 -136.9(3)
N2 C21 C24 N1 -21.0(3)
C22 C21 C24 N1 94.4(3)
C20 C21 C24 C23 -27.0(4)
N2 C21 C24 C23 89.0(3)
C22 C21 C24 C23 -155.7(2)
C20 C21 C24 C25 103.4(3)
N2 C21 C24 C25 -140.6(2)
C22 C21 C24 C25 -25.3(3)
O3 C2 C3 C4 0.1(4)
C1 C2 C3 C4 177.3(2)
O4 C4 C3 C2 5.8(5)
C5 C4 C3 C2 -172.8(3)
C19 C18 C16 C17 -107.5(3)
C19 C18 C17 C16 113.2(3)
O1 C7 C6 F12 -164.4(3)
C8 C7 C6 F12 18.1(4)
O1 C7 C6 F11 74.3(3)
C8 C7 C6 F11 -103.2(3)
O1 C7 C6 F10 -47.2(4)
C8 C7 C6 F10 135.4(3)
O4 C4 C5 F7 58.0(4)
C3 C4 C5 F7 -123.2(3)
O4 C4 C5 F8 -60.2(4)
C3 C4 C5 F8 118.6(3)
O4 C4 C5 F9 -179.2(2)
C3 C4 C5 F9 -0.4(4)
